data_2108342
loop_
_publ_author_name
'Siidra, Oleg I.'
'Kozin, Michael S.'
'Depmeier, Wulf'
'Kayukov, Roman A.'
'Kovrugin, Vadim M.'

_publ_section_title
;
 Copper--lead selenite bromides: a new large family of compounds partly
 having Cu^2+^ substructures derivable from kagome nets
;
_journal_issue 6
_journal_name_full 'Acta Crystallographica Section B'
_journal_page_first 712
_journal_page_last 724
_journal_paper_doi 10.1107/S2052520618016542
_journal_volume 74
_journal_year 2018
_chemical_formula_sum 'Br0.67 Cu0.67 O2 Pb0.33 Se0.67'
_chemical_formula_weight 249.34
_space_group_crystal_system orthorhombic
_space_group_IT_number 63
_space_group_name_Hall '-C 2c 2'
_space_group_name_H-M_alt 'C m c m'
_symmetry_space_group_name_Hall '-C 2c 2'
_symmetry_space_group_name_H-M 'C m c m'
_audit_creation_method SHELXL-2014/7
_cell_angle_alpha 90
_cell_angle_beta 90
_cell_angle_gamma 90
_cell_formula_units_Z 12
_cell_length_a 8.275(8)
_cell_length_b 9.303(9)
_cell_length_c 11.891(12)
_cell_measurement_reflns_used 340
_cell_measurement_temperature 296(2)
_cell_measurement_theta_max 27.536
_cell_measurement_theta_min 3.295
_cell_volume 915.4(16)
_computing_structure_refinement 'SHELXL-2014/7 (Sheldrick, 2014)'
_diffrn_ambient_temperature 296(2)
_diffrn_measured_fraction_theta_full 0.953
_diffrn_measured_fraction_theta_max 0.931
_diffrn_measurement_device_type 'Bruker Apex2 Duo'
_diffrn_radiation_type MoK\a
_diffrn_radiation_wavelength 0.71073
_diffrn_reflns_av_R_equivalents 0.0528
_diffrn_reflns_av_unetI/netI 0.0650
_diffrn_reflns_Laue_measured_fraction_full 0.953
_diffrn_reflns_Laue_measured_fraction_max 0.931
_diffrn_reflns_limit_h_max 10
_diffrn_reflns_limit_h_min -5
_diffrn_reflns_limit_k_max 8
_diffrn_reflns_limit_k_min -12
_diffrn_reflns_limit_l_max 15
_diffrn_reflns_limit_l_min -5
_diffrn_reflns_number 1577
_diffrn_reflns_point_group_measured_fraction_full 0.953
_diffrn_reflns_point_group_measured_fraction_max 0.931
_diffrn_reflns_theta_full 25.242
_diffrn_reflns_theta_max 27.536
_diffrn_reflns_theta_min 3.295
_exptl_absorpt_coefficient_mu 39.621
_exptl_crystal_density_diffrn 5.427
_exptl_crystal_description prism
_exptl_crystal_F_000 1304
_refine_diff_density_max 1.928
_refine_diff_density_min -2.118
_refine_diff_density_rms 0.426
_refine_ls_extinction_coef 0.00035(7)
_refine_ls_extinction_expression Fc^*^=kFc[1+0.001xFc^2^\l^3^/sin(2\q)]^-1/4^
_refine_ls_extinction_method 'SHELXL-2014/7 (Sheldrick 2014'
_refine_ls_goodness_of_fit_ref 1.018
_refine_ls_hydrogen_treatment undef
_refine_ls_matrix_type full
_refine_ls_number_parameters 39
_refine_ls_number_reflns 553
_refine_ls_number_restraints 6
_refine_ls_restrained_S_all 1.015
_refine_ls_R_factor_all 0.0546
_refine_ls_R_factor_gt 0.0361
_refine_ls_shift/su_max 0.000
_refine_ls_shift/su_mean 0.000
_refine_ls_structure_factor_coef Fsqd
_refine_ls_weighting_details 'w=1/[\s^2^(Fo^2^)+(0.0282P)^2^] where P=(Fo^2^+2Fc^2^)/3'
_refine_ls_weighting_scheme calc
_refine_ls_wR_factor_gt 0.0683
_refine_ls_wR_factor_ref 0.0745
_reflns_Friedel_coverage 0.000
_reflns_number_gt 431
_reflns_number_total 553
_reflns_threshold_expression 'I > 2\s(I)'
_cod_data_source_file ps5074sup1.cif
_cod_data_source_block CuPb21
_cod_original_cell_volume 915.4(15)
_cod_database_code 2108342
_shelx_shelxl_version_number 2014/7
_shelx_space_group_comment
;
The symmetry employed for this shelxl refinement is uniquely defined
by the following loop, which should always be used as a source of
symmetry information in preference to the above space-group names.
They are only intended as comments.
;

loop_
_space_group_symop_operation_xyz
'x, y, z'
'-x, -y, z+1/2'
'-x, y, -z+1/2'
'x, -y, -z'
'x+1/2, y+1/2, z'
'-x+1/2, -y+1/2, z+1/2'
'-x+1/2, y+1/2, -z+1/2'
'x+1/2, -y+1/2, -z'
'-x, -y, -z'
'x, y, -z-1/2'
'x, -y, z-1/2'
'-x, y, z'
'-x+1/2, -y+1/2, -z'
'x+1/2, y+1/2, -z-1/2'
'x+1/2, -y+1/2, z-1/2'
'-x+1/2, y+1/2, z'

loop_
_atom_site_label
_atom_site_type_symbol
_atom_site_fract_x
_atom_site_fract_y
_atom_site_fract_z
_atom_site_U_iso_or_equiv
_atom_site_adp_type
_atom_site_occupancy
_atom_site_site_symmetry_order
_atom_site_calc_flag
_atom_site_refinement_flags_posn
_atom_site_refinement_flags_adp
_atom_site_refinement_flags_occupancy
Pb1 Pb 0.0000 0.33496(9) 0.2500 0.0130(3) Uani 1 4 d S T P
Se1 Se 0.0000 0.31221(15) 0.54036(11) 0.0062(4) Uani 1 2 d S T P
Br1 Br 0.22773(18) 0.07717(17) 0.2500 0.0128(4) Uani 1 2 d S T P
Cu1 Cu 0.1862(2) 0.0000 0.5000 0.0100(5) Uani 1 2 d S T P
O1 O 0.1531(8) 0.3602(7) 0.4531(6) 0.0103(16) Uani 1 1 d . . .
O2 O 0.0000 0.1287(11) 0.5177(9) 0.012(2) Uani 1 2 d S TU P

loop_
_atom_site_aniso_label
_atom_site_aniso_U_11
_atom_site_aniso_U_22
_atom_site_aniso_U_33
_atom_site_aniso_U_23
_atom_site_aniso_U_13
_atom_site_aniso_U_12
Pb1 0.0179(6) 0.0095(5) 0.0114(4) 0.000 0.000 0.000
Se1 0.0045(8) 0.0047(8) 0.0095(7) -0.0006(5) 0.000 0.000
Br1 0.0121(9) 0.0134(9) 0.0128(7) 0.000 0.000 0.0047(7)
Cu1 0.0042(10) 0.0041(10) 0.0216(10) -0.0014(7) 0.000 0.000
O1 0.004(4) 0.007(4) 0.020(4) 0.002(3) 0.001(3) -0.003(3)
O2 0.008(5) 0.003(5) 0.025(5) -0.004(4) 0.000 0.000

loop_
_atom_type_symbol
_atom_type_description
_atom_type_scat_dispersion_real
_atom_type_scat_dispersion_imag
_atom_type_scat_source
O O 0.0106 0.0060 'International Tables Vol C Tables 4.2.6.8 and 6.1.1.4'
Se Se -0.0929 2.2259 'International Tables Vol C Tables 4.2.6.8 and 6.1.1.4'
Cu Cu 0.3201 1.2651 'International Tables Vol C Tables 4.2.6.8 and 6.1.1.4'
Pb Pb -3.3944 10.1111 'International Tables Vol C Tables 4.2.6.8 and 6.1.1.4'
Br Br -0.2901 2.4595 'International Tables Vol C Tables 4.2.6.8 and 6.1.1.4'

loop_
_geom_angle_atom_site_label_1
_geom_angle_atom_site_label_2
_geom_angle_atom_site_label_3
_geom_angle
_geom_angle_site_symmetry_1
_geom_angle_site_symmetry_3
O1 Pb1 O1 123.8(3) 3 12
O1 Pb1 O1 55.1(3) 3 10_556
O1 Pb1 O1 170.2(3) 12 10_556
O1 Pb1 O1 170.2(3) 3 .
O1 Pb1 O1 55.1(3) 12 .
O1 Pb1 O1 123.8(3) 10_556 .
O1 Pb1 Br1 110.70(15) 3 .
O1 Pb1 Br1 110.70(15) 12 .
O1 Pb1 Br1 77.38(15) 10_556 .
O1 Pb1 Br1 77.38(15) . .
O1 Pb1 Br1 77.38(15) 3 3
O1 Pb1 Br1 77.38(15) 12 3
O1 Pb1 Br1 110.70(15) 10_556 3
O1 Pb1 Br1 110.70(15) . 3
Br1 Pb1 Br1 76.32(10) . 3
O1 Pb1 Br1 105.46(15) 3 7
O1 Pb1 Br1 105.46(15) 12 7
O1 Pb1 Br1 67.18(15) 10_556 7
O1 Pb1 Br1 67.18(15) . 7
Br1 Pb1 Br1 96.85(8) . 7
Br1 Pb1 Br1 173.17(6) 3 7
O1 Pb1 Br1 67.18(15) 3 5_455
O1 Pb1 Br1 67.18(15) 12 5_455
O1 Pb1 Br1 105.46(15) 10_556 5_455
O1 Pb1 Br1 105.46(15) . 5_455
Br1 Pb1 Br1 173.16(6) . 5_455
Br1 Pb1 Br1 96.85(8) 3 5_455
Br1 Pb1 Br1 89.99(10) 7 5_455
O1 Se1 O1 96.5(5) 12 .
O1 Se1 O2 99.5(3) 12 .
O1 Se1 O2 99.5(3) . .
Pb1 Br1 Pb1 173.16(6) . 5_545
O1 Cu1 O1 93.6(4) 13_556 16_545
O1 Cu1 O2 95.6(3) 13_556 .
O1 Cu1 O2 167.7(3) 16_545 .
O1 Cu1 O2 167.7(3) 13_556 9_556
O1 Cu1 O2 95.6(3) 16_545 9_556
O2 Cu1 O2 76.5(5) . 9_556
Se1 O1 Cu1 120.8(4) . 13_556
Se1 O1 Pb1 99.9(3) . .
Cu1 O1 Pb1 128.9(3) 13_556 .
Se1 O2 Cu1 128.3(2) . 9_556
Se1 O2 Cu1 128.3(2) . .
Cu1 O2 Cu1 103.5(5) 9_556 .

loop_
_geom_bond_atom_site_label_1
_geom_bond_atom_site_label_2
_geom_bond_distance
_geom_bond_site_symmetry_2
Pb1 O1 2.737(7) 3
Pb1 O1 2.737(7) 12
Pb1 O1 2.737(7) 10_556
Pb1 O1 2.737(7) .
Pb1 Br1 3.050(3) .
Pb1 Br1 3.050(3) 3
Pb1 Br1 3.187(3) 7
Pb1 Br1 3.187(3) 5_455
Se1 O1 1.697(7) 12
Se1 O1 1.697(7) .
Se1 O2 1.728(10) .
Br1 Pb1 3.187(3) 5_545
Cu1 O1 1.942(7) 13_556
Cu1 O1 1.942(7) 16_545
Cu1 O2 1.963(7) .
Cu1 O2 1.963(7) 9_556
O1 Cu1 1.942(7) 13_556
O2 Cu1 1.963(7) 9_556

_cod_database_fobs_code 2108342
